data_7118073
loop_
_publ_author_name
'Shivakrishna Kallepu'
'Krishna Kumar Gollapelli'
'Jagadeesh Babu Nanubolu'
'Rambabu Chegondi'

_publ_section_title
;
 Synthesis of highly strained bicyclic[3.n.1]alkenes by a metal-catalyzed
 Conia-ene reaction
;
_journal_name_full Chem.Commun.
_journal_page_first 16840
_journal_paper_doi 10.1039/C5cc05926G
_journal_volume 51
_journal_year 2015
_chemical_formula_moiety 'C15 H14 O2'
_chemical_formula_sum 'C15 H14 O2'
_chemical_formula_weight 226.26
_chemical_name_systematic 5-methyl-2-phenylbicyclo[3.2.1]oct-2-ene-6,8-dione
_space_group_crystal_system monoclinic
_space_group_IT_number 14
_space_group_name_Hall '-P 2yn'
_space_group_name_H-M_alt 'P 1 21/n 1'
_symmetry_space_group_name_Hall '-P 2yn'
_symmetry_space_group_name_H-M 'P 1 21/n 1'
_atom_sites_solution_hydrogens geom
_audit_creation_method SHELXL-2014/7
_audit_update_record
;
2015-07-10 deposited with the CCDC.
2015-09-18 downloaded from the CCDC.
;
_cell_angle_alpha 90
_cell_angle_beta 104.0820(10)
_cell_angle_gamma 90
_cell_formula_units_Z 4
_cell_length_a 12.4961(8)
_cell_length_b 6.0394(4)
_cell_length_c 16.0699(10)
_cell_measurement_reflns_used 7252
_cell_measurement_temperature 293(2)
_cell_measurement_theta_max 28.22
_cell_measurement_theta_min 2.61
_cell_volume 1176.33(13)
_computing_cell_refinement 'Bruker SMART'
_computing_data_collection 'Bruker SMART'
_computing_data_reduction 'Bruker SAINT'
_computing_molecular_graphics 'Bruker SHELXTL'
_computing_publication_material 'Bruker SHELXTL'
_computing_structure_refinement 'SHELXL-2014/7 (Sheldrick, 2014)'
_computing_structure_solution 'SHELXS-97 (Sheldrick, 1990)'
_diffrn_ambient_temperature 293(2)
_diffrn_measured_fraction_theta_full 0.998
_diffrn_measured_fraction_theta_max 0.973
_diffrn_measurement_device_type 'CCD area detector'
_diffrn_measurement_method 'phi and omega scans'
_diffrn_radiation_type MoK\a
_diffrn_radiation_wavelength 0.71073
_diffrn_reflns_av_R_equivalents 0.0207
_diffrn_reflns_av_unetI/netI 0.0162
_diffrn_reflns_laue_measured_fraction_full 0.998
_diffrn_reflns_laue_measured_fraction_max 0.973
_diffrn_reflns_limit_h_max 16
_diffrn_reflns_limit_h_min -16
_diffrn_reflns_limit_k_max 8
_diffrn_reflns_limit_k_min -7
_diffrn_reflns_limit_l_max 20
_diffrn_reflns_limit_l_min -21
_diffrn_reflns_number 13090
_diffrn_reflns_point_group_measured_fraction_full 0.998
_diffrn_reflns_point_group_measured_fraction_max 0.973
_diffrn_reflns_theta_full 25.242
_diffrn_reflns_theta_max 28.284
_diffrn_reflns_theta_min 1.861
_diffrn_source 'sealed tube'
_exptl_absorpt_coefficient_mu 0.084
_exptl_absorpt_correction_T_max 0.992
_exptl_absorpt_correction_T_min 0.962
_exptl_absorpt_correction_type multi-scan
_exptl_absorpt_process_details 'Bruker AXS SADABS program'
_exptl_crystal_colour colourless
_exptl_crystal_density_diffrn 1.278
_exptl_crystal_description plate
_exptl_crystal_F_000 480
_exptl_crystal_recrystallization_method 'Re-crystallisation from solvent: Dichloromethane/Hexane'
_exptl_crystal_size_max 0.490
_exptl_crystal_size_mid 0.380
_exptl_crystal_size_min 0.100
_refine_diff_density_max 0.284
_refine_diff_density_min -0.223
_refine_diff_density_rms 0.046
_refine_ls_extinction_coef .
_refine_ls_extinction_method none
_refine_ls_goodness_of_fit_ref 1.035
_refine_ls_hydrogen_treatment constr
_refine_ls_matrix_type full
_refine_ls_number_parameters 155
_refine_ls_number_reflns 2830
_refine_ls_number_restraints 0
_refine_ls_restrained_S_all 1.035
_refine_ls_R_factor_all 0.0487
_refine_ls_R_factor_gt 0.0443
_refine_ls_shift/su_max 0.000
_refine_ls_shift/su_mean 0.000
_refine_ls_structure_factor_coef Fsqd
_refine_ls_weighting_details 'w=1/[\s^2^(Fo^2^)+(0.0749P)^2^+0.2197P] where P=(Fo^2^+2Fc^2^)/3'
_refine_ls_weighting_scheme calc
_refine_ls_wR_factor_gt 0.1218
_refine_ls_wR_factor_ref 0.1270
_reflns_Friedel_coverage 0.000
_reflns_friedel_fraction_full .
_reflns_friedel_fraction_max .
_reflns_number_gt 2535
_reflns_number_total 2830
_reflns_threshold_expression 'I > 2\s(I)'
_cod_data_source_file c5cc05926g2.cif
_cod_data_source_block BA38M
_cod_database_code 7118073
_shelx_shelxl_version_number 2014/7
_shelx_space_group_comment
;
The symmetry employed for this shelxl refinement is uniquely defined
by the following loop, which should always be used as a source of
symmetry information in preference to the above space-group names.
They are only intended as comments.
;
_shelx_estimated_absorpt_t_min 0.960
_shelx_estimated_absorpt_t_max 0.992
_exptl_absorpt_special_details 'Sheldrick,G.M.,(2003),University of gottingen,Germany'

loop_
_space_group_symop_operation_xyz
'x, y, z'
'-x+1/2, y+1/2, -z+1/2'
'-x, -y, -z'
'x-1/2, -y-1/2, z-1/2'

loop_
_atom_site_label
_atom_site_type_symbol
_atom_site_fract_x
_atom_site_fract_y
_atom_site_fract_z
_atom_site_U_iso_or_equiv
_atom_site_adp_type
_atom_site_occupancy
_atom_site_site_symmetry_order
_atom_site_calc_flag
_atom_site_refinement_flags_posn
_atom_site_refinement_flags_adp
_atom_site_refinement_flags_occupancy
_atom_site_disorder_assembly
_atom_site_disorder_group
C1 C 1.05858(8) 0.79739(17) 0.15472(7) 0.0338(2) Uani 1 1 d . . . . .
C2 C 1.05433(9) 0.70839(17) 0.24249(7) 0.0368(2) Uani 1 1 d . . . . .
H2A H 1.1155 0.6087 0.2647 0.044 Uiso 1 1 calc R U . . .
H2B H 0.9856 0.6306 0.2397 0.044 Uiso 1 1 calc R U . . .
C3 C 1.06275(8) 0.91718(18) 0.29863(6) 0.0332(2) Uani 1 1 d . . . . .
H3 H 1.0984 0.8888 0.3591 0.040 Uiso 1 1 calc R U . . .
C4 C 1.12824(8) 1.07465(17) 0.25653(7) 0.0324(2) Uani 1 1 d . . . . .
C5 C 1.08176(8) 1.04566(17) 0.16098(6) 0.0322(2) Uani 1 1 d . . . . .
C6 C 1.15053(10) 1.1321(2) 0.10243(8) 0.0433(3) Uani 1 1 d . . . . .
H6A H 1.1717 1.2824 0.1175 0.065 Uiso 1 1 calc R U . . .
H6B H 1.1081 1.1264 0.0440 0.065 Uiso 1 1 calc R U . . .
H6C H 1.2154 1.0424 0.1087 0.065 Uiso 1 1 calc R U . . .
C7 C 0.96652(9) 1.16138(18) 0.14308(7) 0.0362(2) Uani 1 1 d . . . . .
H7A H 0.9765 1.3189 0.1359 0.043 Uiso 1 1 calc R U . . .
H7B H 0.9211 1.1051 0.0895 0.043 Uiso 1 1 calc R U . . .
C8 C 0.90650(9) 1.12826(19) 0.21235(7) 0.0382(3) Uani 1 1 d . . . . .
H8 H 0.8354 1.1848 0.2034 0.046 Uiso 1 1 calc R U . . .
C9 C 0.94880(9) 1.02252(18) 0.28612(7) 0.0345(2) Uani 1 1 d . . . . .
C10 C 0.88829(9) 0.9897(2) 0.35393(7) 0.0399(3) Uani 1 1 d . . . . .
C11 C 0.90815(12) 0.8076(3) 0.40782(9) 0.0534(3) Uani 1 1 d . . . . .
H11 H 0.9618 0.7055 0.4025 0.064 Uiso 1 1 calc R U . . .
C12 C 0.84902(13) 0.7748(3) 0.46984(10) 0.0654(4) Uani 1 1 d . . . . .
H12 H 0.8634 0.6510 0.5052 0.078 Uiso 1 1 calc R U . . .
C13 C 0.77026(12) 0.9225(3) 0.47932(10) 0.0637(4) Uani 1 1 d . . . . .
H13 H 0.7312 0.9004 0.5210 0.076 Uiso 1 1 calc R U . . .
C14 C 0.74933(12) 1.1045(3) 0.42643(10) 0.0661(4) Uani 1 1 d . . . . .
H14 H 0.6953 1.2051 0.4322 0.079 Uiso 1 1 calc R U . . .
C15 C 0.80797(11) 1.1395(3) 0.36464(9) 0.0548(3) Uani 1 1 d . . . . .
H15 H 0.7935 1.2645 0.3299 0.066 Uiso 1 1 calc R U . . .
O1 O 1.04456(8) 0.69075(15) 0.08992(6) 0.0504(3) Uani 1 1 d . . . . .
O2 O 1.19914(7) 1.20196(15) 0.29162(6) 0.0449(2) Uani 1 1 d . . . . .

loop_
_atom_site_aniso_label
_atom_site_aniso_U_11
_atom_site_aniso_U_22
_atom_site_aniso_U_33
_atom_site_aniso_U_23
_atom_site_aniso_U_13
_atom_site_aniso_U_12
C1 0.0315(5) 0.0318(5) 0.0373(5) -0.0020(4) 0.0072(4) 0.0014(4)
C2 0.0384(5) 0.0303(5) 0.0439(6) 0.0029(4) 0.0142(4) 0.0022(4)
C3 0.0317(5) 0.0371(5) 0.0308(5) 0.0018(4) 0.0075(4) 0.0014(4)
C4 0.0300(5) 0.0330(5) 0.0342(5) -0.0020(4) 0.0076(4) 0.0018(4)
C5 0.0345(5) 0.0311(5) 0.0313(5) 0.0002(4) 0.0088(4) -0.0017(4)
C6 0.0451(6) 0.0482(6) 0.0392(6) 0.0049(5) 0.0154(5) -0.0049(5)
C7 0.0384(5) 0.0332(5) 0.0353(5) 0.0025(4) 0.0056(4) 0.0040(4)
C8 0.0328(5) 0.0386(6) 0.0430(6) -0.0007(4) 0.0086(4) 0.0059(4)
C9 0.0323(5) 0.0352(5) 0.0375(5) -0.0041(4) 0.0111(4) 0.0004(4)
C10 0.0352(5) 0.0475(6) 0.0391(5) -0.0063(5) 0.0130(4) -0.0023(5)
C11 0.0537(7) 0.0610(8) 0.0511(7) 0.0068(6) 0.0239(6) 0.0036(6)
C12 0.0687(10) 0.0816(11) 0.0521(8) 0.0072(8) 0.0267(7) -0.0110(8)
C13 0.0545(8) 0.0965(12) 0.0474(7) -0.0199(8) 0.0268(6) -0.0207(8)
C14 0.0536(8) 0.0903(12) 0.0628(9) -0.0207(9) 0.0303(7) 0.0042(8)
C15 0.0519(7) 0.0616(8) 0.0567(8) -0.0069(6) 0.0241(6) 0.0087(6)
O1 0.0662(6) 0.0404(5) 0.0435(5) -0.0104(4) 0.0112(4) -0.0010(4)
O2 0.0391(4) 0.0477(5) 0.0457(5) -0.0080(4) 0.0061(3) -0.0114(4)

loop_
_atom_type_symbol
_atom_type_description
_atom_type_scat_dispersion_real
_atom_type_scat_dispersion_imag
_atom_type_scat_source
C C 0.0033 0.0016 'International Tables Vol C Tables 4.2.6.8 and 6.1.1.4'
H H 0.0000 0.0000 'International Tables Vol C Tables 4.2.6.8 and 6.1.1.4'
O O 0.0106 0.0060 'International Tables Vol C Tables 4.2.6.8 and 6.1.1.4'

loop_
_geom_angle_atom_site_label_1
_geom_angle_atom_site_label_2
_geom_angle_atom_site_label_3
_geom_angle
_geom_angle_site_symmetry_1
_geom_angle_site_symmetry_3
O1 C1 C2 125.71(10) . .
O1 C1 C5 124.73(10) . .
C2 C1 C5 109.56(8) . .
C1 C2 C3 103.94(8) . .
C1 C2 H2A 111.0 . .
C3 C2 H2A 111.0 . .
C1 C2 H2B 111.0 . .
C3 C2 H2B 111.0 . .
H2A C2 H2B 109.0 . .
C4 C3 C9 105.48(8) . .
C4 C3 C2 102.68(8) . .
C9 C3 C2 109.60(8) . .
C4 C3 H3 112.8 . .
C9 C3 H3 112.8 . .
C2 C3 H3 112.8 . .
O2 C4 C5 127.28(10) . .
O2 C4 C3 127.33(10) . .
C5 C4 C3 105.33(8) . .
C6 C5 C4 117.06(9) . .
C6 C5 C1 115.18(9) . .
C4 C5 C1 101.56(8) . .
C6 C5 C7 111.62(9) . .
C4 C5 C7 104.12(8) . .
C1 C5 C7 106.00(8) . .
C5 C6 H6A 109.5 . .
C5 C6 H6B 109.5 . .
H6A C6 H6B 109.5 . .
C5 C6 H6C 109.5 . .
H6A C6 H6C 109.5 . .
H6B C6 H6C 109.5 . .
C8 C7 C5 114.12(9) . .
C8 C7 H7A 108.7 . .
C5 C7 H7A 108.7 . .
C8 C7 H7B 108.7 . .
C5 C7 H7B 108.7 . .
H7A C7 H7B 107.6 . .
C9 C8 C7 124.11(10) . .
C9 C8 H8 117.9 . .
C7 C8 H8 117.9 . .
C8 C9 C10 123.58(10) . .
C8 C9 C3 118.06(9) . .
C10 C9 C3 118.25(9) . .
C11 C10 C15 117.62(12) . .
C11 C10 C9 121.32(11) . .
C15 C10 C9 121.06(12) . .
C10 C11 C12 121.01(14) . .
C10 C11 H11 119.5 . .
C12 C11 H11 119.5 . .
C13 C12 C11 120.68(16) . .
C13 C12 H12 119.7 . .
C11 C12 H12 119.7 . .
C12 C13 C14 119.18(13) . .
C12 C13 H13 120.4 . .
C14 C13 H13 120.4 . .
C13 C14 C15 120.69(15) . .
C13 C14 H14 119.7 . .
C15 C14 H14 119.7 . .
C14 C15 C10 120.81(15) . .
C14 C15 H15 119.6 . .
C10 C15 H15 119.6 . .

loop_
_geom_bond_atom_site_label_1
_geom_bond_atom_site_label_2
_geom_bond_distance
_geom_bond_site_symmetry_2
C1 O1 1.2005(13) .
C1 C2 1.5223(15) .
C1 C5 1.5258(14) .
C2 C3 1.5391(15) .
C2 H2A 0.9700 .
C2 H2B 0.9700 .
C3 C4 1.5171(14) .
C3 C9 1.5276(14) .
C3 H3 0.9800 .
C4 O2 1.2046(13) .
C4 C5 1.5138(14) .
C5 C6 1.5134(14) .
C5 C7 1.5630(14) .
C6 H6A 0.9600 .
C6 H6B 0.9600 .
C6 H6C 0.9600 .
C7 C8 1.4993(15) .
C7 H7A 0.9700 .
C7 H7B 0.9700 .
C8 C9 1.3370(16) .
C8 H8 0.9300 .
C9 C10 1.4830(15) .
C10 C11 1.3848(19) .
C10 C15 1.3923(17) .
C11 C12 1.3918(18) .
C11 H11 0.9300 .
C12 C13 1.364(2) .
C12 H12 0.9300 .
C13 C14 1.375(3) .
C13 H13 0.9300 .
C14 C15 1.3862(19) .
C14 H14 0.9300 .
C15 H15 0.9300 .
